data_4109601
loop_
_publ_author_name
'J\"urgen Stahl'
'Wolfgang Mohr'
'Laura de Quadras'
'Thomas B. Peters'
'James C. Bohling'
'Jos\'e Miguel Mart\'in-Alvarez'
'Gareth R. Owen'
'Frank Hampel'
'John A. Gladysz'

_publ_section_title
;
 sp Carbon Chains Surrounded by sp3 Carbon Double Helices:
 Coordination-Driven Self-Assembly of Wirelike Pt(C\\tbC)nPt Moieties That
 Are Spanned by Two P(CH2)mP Linkages
;
_journal_name_full 'Journal of the American Chemical Society'
_journal_page_first 8282
_journal_page_last 8295
_journal_paper_doi 10.1021/ja0716103
_journal_volume 129
_journal_year 2007
_chemical_formula_sum 'C104 H112 F10 P4 Pt2'
_chemical_formula_weight 2066.00
_chemical_name_systematic
; 
 ? 
;
_space_group_IT_number 2
_symmetry_cell_setting triclinic
_symmetry_space_group_name_Hall '-P 1'
_symmetry_space_group_name_H-M 'P -1'
_atom_sites_solution_hydrogens geom
_atom_sites_solution_primary direct
_atom_sites_solution_secondary difmap
_audit_creation_method SHELXL-97
_cell_angle_alpha 82.5480(10)
_cell_angle_beta 87.5800(10)
_cell_angle_gamma 70.9360(10)
_cell_formula_units_Z 2
_cell_length_a 15.2004(3)
_cell_length_b 16.8315(3)
_cell_length_c 19.6584(4)
_cell_measurement_reflns_used 15847
_cell_measurement_temperature 173(2)
_cell_volume 4713.52(16)
_computing_cell_refinement DENZO-SMN
_computing_data_collection 'Nonius KappaCCD'
_computing_data_reduction DENZO-SMN
_computing_publication_material 'SHELX-97 (Sheldrick, 1997)'
_computing_structure_refinement 'SHELXL-97 (Sheldrick, 1997)'
_computing_structure_solution 'SHELXS-97 (Sheldrick, 1990)'
_diffrn_ambient_temperature 173(2)
_diffrn_detector_area_resol_mean 9
_diffrn_measured_fraction_theta_full 0.997
_diffrn_measured_fraction_theta_max 0.997
_diffrn_measurement_device_type 'Nonius KappaCCD'
_diffrn_radiation_monochromator graphite
_diffrn_radiation_source 'fine-focus rotating anode'
_diffrn_radiation_type MoK\a
_diffrn_radiation_wavelength 0.71073
_diffrn_reflns_av_R_equivalents 0.0561
_diffrn_reflns_av_sigmaI/netI 0.0918
_diffrn_reflns_limit_h_max 16
_diffrn_reflns_limit_h_min -18
_diffrn_reflns_limit_k_max 20
_diffrn_reflns_limit_k_min -20
_diffrn_reflns_limit_l_max 22
_diffrn_reflns_limit_l_min -23
_diffrn_reflns_number 30206
_diffrn_reflns_theta_full 25.08
_diffrn_reflns_theta_max 25.08
_diffrn_reflns_theta_min 1.04
_exptl_absorpt_coefficient_mu 3.098
_exptl_absorpt_correction_T_max 0.7470
_exptl_absorpt_correction_T_min 0.5762
_exptl_absorpt_correction_type empirical
_exptl_absorpt_process_details Scalepack
_exptl_crystal_colour yellow
_exptl_crystal_density_diffrn 1.456
_exptl_crystal_description block
_exptl_crystal_F_000 2084
_exptl_crystal_size_max 0.20
_exptl_crystal_size_mid 0.20
_exptl_crystal_size_min 0.10
_refine_diff_density_max 1.518
_refine_diff_density_min -0.864
_refine_diff_density_rms 0.170
_refine_ls_extinction_method none
_refine_ls_goodness_of_fit_ref 1.064
_refine_ls_hydrogen_treatment 'riding model'
_refine_ls_matrix_type full
_refine_ls_number_parameters 1081
_refine_ls_number_reflns 16692
_refine_ls_number_restraints 0
_refine_ls_restrained_S_all 1.064
_refine_ls_R_factor_all 0.0898
_refine_ls_R_factor_gt 0.0415
_refine_ls_shift/su_max 0.359
_refine_ls_shift/su_mean 0.023
_refine_ls_structure_factor_coef Fsqd
_refine_ls_weighting_details 'calc w=1/[\s^2^(Fo^2^)+(0.0469P)^2^+1.0355P] where P=(Fo^2^+2Fc^2^)/3'
_refine_ls_weighting_scheme calc
_refine_ls_wR_factor_gt 0.0871
_refine_ls_wR_factor_ref 0.1143
_reflns_number_gt 10822
_reflns_number_total 16692
_reflns_threshold_expression >2sigma(I)
_cod_data_source_file ja0716103si20070411_100739.cif
_cod_data_source_block js04
_cod_database_code 4109601

loop_
_symmetry_equiv_pos_as_xyz
'x, y, z'
'-x, -y, -z'

loop_
_atom_site_label
_atom_site_type_symbol
_atom_site_fract_x
_atom_site_fract_y
_atom_site_fract_z
_atom_site_U_iso_or_equiv
_atom_site_adp_type
_atom_site_occupancy
_atom_site_symmetry_multiplicity
_atom_site_calc_flag
_atom_site_refinement_flags
Pt1 Pt 0.319212(18) 1.319083(16) 0.272193(14) 0.03491(9) Uani 1 1 d .
P1 P 0.35694(13) 1.34252(12) 0.15832(10) 0.0386(4) Uani 1 1 d .
C1 C 0.4491(5) 1.2415(5) 0.2882(3) 0.0399(18) Uani 1 1 d .
Pt2 Pt 1.156967(18) 0.842200(16) 0.231762(14) 0.03417(9) Uani 1 1 d .
P2 P 0.28774(13) 1.28621(12) 0.38564(10) 0.0379(4) Uani 1 1 d .
C2 C 0.5280(5) 1.1937(5) 0.2968(4) 0.0404(17) Uani 1 1 d .
P3 P 1.21099(13) 0.78595(12) 0.34084(10) 0.0385(4) Uani 1 1 d .
C3 C 0.6155(5) 1.1394(5) 0.3023(4) 0.0415(18) Uani 1 1 d .
P4 P 1.09071(13) 0.90118(11) 0.12675(10) 0.0371(4) Uani 1 1 d .
C4 C 0.6940(5) 1.0915(5) 0.3028(4) 0.0442(18) Uani 1 1 d .
C5 C 0.7830(5) 1.0387(5) 0.2978(4) 0.0448(19) Uani 1 1 d .
C6 C 0.8618(5) 0.9953(5) 0.2898(4) 0.0440(18) Uani 1 1 d .
C7 C 0.9515(5) 0.9461(4) 0.2781(4) 0.0429(18) Uani 1 1 d .
C8 C 1.0311(5) 0.9032(4) 0.2658(4) 0.0408(18) Uani 1 1 d .
C10 C 0.3543(5) 1.3243(5) 0.4427(4) 0.050(2) Uani 1 1 d .
H10A H 0.4162 1.2823 0.4513 0.059 Uiso 1 1 d R
H10B H 0.3248 1.3289 0.4874 0.059 Uiso 1 1 d R
C11 C 0.3675(6) 1.4082(5) 0.4192(4) 0.056(2) Uani 1 1 d .
H11A H 0.3087 1.4515 0.4168 0.067 Uiso 1 1 d R
H11B H 0.3912 1.4059 0.3713 0.067 Uiso 1 1 d R
C12 C 0.4366(6) 1.4267(6) 0.4633(4) 0.067(3) Uani 1 1 d .
H12A H 0.4149 1.4264 0.5103 0.080 Uiso 1 1 d R
H12B H 0.4387 1.4838 0.4489 0.080 Uiso 1 1 d R
C13 C 0.5346(6) 1.3663(6) 0.4606(5) 0.066(2) Uani 1 1 d .
H13A H 0.5349 1.3072 0.4759 0.079 Uiso 1 1 d R
H13B H 0.5755 1.3755 0.4935 0.079 Uiso 1 1 d R
C14 C 0.5810(6) 1.3654(6) 0.3914(5) 0.068(3) Uani 1 1 d .
H14A H 0.5828 1.4215 0.3754 0.082 Uiso 1 1 d R
H14B H 0.5449 1.3511 0.3587 0.082 Uiso 1 1 d R
C15 C 0.6801(6) 1.3047(6) 0.3897(5) 0.068(3) Uani 1 1 d .
H15A H 0.6804 1.2473 0.4062 0.081 Uiso 1 1 d R
H15B H 0.7185 1.3183 0.4212 0.081 Uiso 1 1 d R
C16 C 0.7241(6) 1.3050(6) 0.3194(5) 0.067(2) Uani 1 1 d .
H16A H 0.7261 1.3605 0.3055 0.081 Uiso 1 1 d R
H16B H 0.6829 1.2937 0.2889 0.081 Uiso 1 1 d R
C17 C 0.8202(6) 1.2431(6) 0.3135(5) 0.067(3) Uani 1 1 d .
H17A H 0.8188 1.1844 0.3293 0.081 Uiso 1 1 d R
H17B H 0.8621 1.2516 0.3452 0.081 Uiso 1 1 d R
C18 C 0.8593(6) 1.2438(6) 0.2430(5) 0.074(3) Uani 1 1 d .
H18A H 0.8563 1.3011 0.2270 0.089 Uiso 1 1 d R
H18B H 0.8199 1.2289 0.2130 0.089 Uiso 1 1 d R
C19 C 0.9599(6) 1.1861(6) 0.2341(5) 0.071(3) Uani 1 1 d .
H19A H 0.9654 1.1272 0.2471 0.086 Uiso 1 1 d R
H19B H 1.0021 1.1985 0.2640 0.086 Uiso 1 1 d R
C20 C 0.9951(7) 1.1959(6) 0.1606(5) 0.075(3) Uani 1 1 d .
H20A H 0.9876 1.2551 0.1476 0.090 Uiso 1 1 d R
H20B H 0.9530 1.1828 0.1312 0.090 Uiso 1 1 d R
C21 C 1.0937(7) 1.1432(5) 0.1468(6) 0.082(3) Uani 1 1 d .
H21A H 1.1365 1.1597 0.1716 0.098 Uiso 1 1 d R
H21B H 1.1079 1.1560 0.0977 0.098 Uiso 1 1 d R
C22 C 1.1143(6) 1.0500(5) 0.1589(5) 0.066(3) Uani 1 1 d .
H22A H 1.1086 1.0345 0.2092 0.079 Uiso 1 1 d R
H22B H 1.1801 1.0210 0.1496 0.079 Uiso 1 1 d R
C23 C 1.0519(5) 1.0167(4) 0.1201(4) 0.049(2) Uani 1 1 d .
H23A H 0.9892 1.0361 0.1372 0.059 Uiso 1 1 d R
H23B H 1.0511 1.0388 0.0726 0.059 Uiso 1 1 d R
C30 C 1.1610(5) 0.7051(4) 0.3783(4) 0.0449(19) Uani 1 1 d .
H30A H 1.1846 0.6822 0.4255 0.054 Uiso 1 1 d R
H30B H 1.1779 0.6569 0.3531 0.054 Uiso 1 1 d R
C31 C 1.0558(5) 0.7389(5) 0.3836(4) 0.056(2) Uani 1 1 d .
H31A H 1.0329 0.7696 0.3387 0.068 Uiso 1 1 d R
H31B H 1.0387 0.7800 0.4156 0.068 Uiso 1 1 d R
C32 C 1.0093(5) 0.6712(5) 0.4022(4) 0.052(2) Uani 1 1 d .
H32A H 1.0314 0.6403 0.4481 0.063 Uiso 1 1 d R
H32B H 1.0285 0.6279 0.3712 0.063 Uiso 1 1 d R
C34 C 0.9033(5) 0.7110(5) 0.4014(4) 0.055(2) Uani 1 1 d .
H34A H 0.8883 0.7559 0.4312 0.066 Uiso 1 1 d R
H34B H 0.8760 0.6698 0.4229 0.066 Uiso 1 1 d R
C35 C 0.8603(6) 0.7476(5) 0.3304(4) 0.055(2) Uani 1 1 d .
H35A H 0.8643 0.7012 0.3052 0.066 Uiso 1 1 d R
H35B H 0.8995 0.7780 0.3058 0.066 Uiso 1 1 d R
C36 C 0.7613(5) 0.8063(5) 0.3324(4) 0.050(2) Uani 1 1 d .
H36A H 0.7582 0.8507 0.3609 0.060 Uiso 1 1 d R
H36B H 0.7227 0.7750 0.3552 0.060 Uiso 1 1 d R
C37 C 0.7229(6) 0.8458(5) 0.2626(4) 0.060(2) Uani 1 1 d .
H37A H 0.7228 0.8005 0.2373 0.072 Uiso 1 1 d R
H37B H 0.7667 0.8713 0.2401 0.072 Uiso 1 1 d R
C38 C 0.6265(5) 0.9099(5) 0.2622(4) 0.053(2) Uani 1 1 d .
H38A H 0.6266 0.9515 0.2935 0.063 Uiso 1 1 d R
H38B H 0.5830 0.8829 0.2813 0.063 Uiso 1 1 d R
C39 C 0.5953(6) 0.9571(5) 0.1908(4) 0.058(2) Uani 1 1 d .
H39A H 0.6024 0.9155 0.1589 0.070 Uiso 1 1 d R
H39B H 0.6372 0.9887 0.1736 0.070 Uiso 1 1 d R
C40 C 0.4965(5) 1.0167(5) 0.1867(4) 0.055(2) Uani 1 1 d .
H40A H 0.4921 1.0621 0.2139 0.066 Uiso 1 1 d R
H40B H 0.4566 0.9864 0.2084 0.066 Uiso 1 1 d R
C41 C 0.4649(6) 1.0524(5) 0.1141(4) 0.062(2) Uani 1 1 d .
H41A H 0.4783 1.0058 0.0869 0.075 Uiso 1 1 d R
H41B H 0.5031 1.0865 0.0951 0.075 Uiso 1 1 d R
C42 C 0.3632(6) 1.1062(5) 0.1077(5) 0.062(2) Uani 1 1 d .
H42A H 0.3265 1.0700 0.1252 0.074 Uiso 1 1 d R
H42B H 0.3481 1.1221 0.0596 0.074 Uiso 1 1 d R
C43 C 0.3356(5) 1.1850(5) 0.1436(4) 0.051(2) Uani 1 1 d .
H43A H 0.3399 1.1682 0.1931 0.061 Uiso 1 1 d R
H43B H 0.2703 1.2167 0.1342 0.061 Uiso 1 1 d R
C44 C 0.3944(5) 1.2419(4) 0.1214(4) 0.049(2) Uani 1 1 d .
H44A H 0.4601 1.2103 0.1349 0.059 Uiso 1 1 d R
H44B H 0.3957 1.2528 0.0720 0.059 Uiso 1 1 d R
C50 C 0.2681(5) 1.4153(5) 0.1010(3) 0.0388(17) Uani 1 1 d .
C51 C 0.2218(6) 1.3901(5) 0.0541(4) 0.059(2) Uani 1 1 d .
H51A H 0.2360 1.3287 0.0518 0.071 Uiso 1 1 d R
C52 C 0.1557(6) 1.4498(6) 0.0114(4) 0.066(2) Uani 1 1 d .
H52A H 0.1249 1.4294 -0.0221 0.079 Uiso 1 1 d R
C53 C 0.1330(6) 1.5351(6) 0.0148(4) 0.058(2) Uani 1 1 d .
C54 C 0.1791(5) 1.5595(5) 0.0625(4) 0.051(2) Uani 1 1 d .
H54A H 0.1655 1.6206 0.0681 0.062 Uiso 1 1 d R
C55 C 0.2464(5) 1.5009(5) 0.1046(4) 0.050(2) Uani 1 1 d .
H55A H 0.2792 1.5199 0.1387 0.060 Uiso 1 1 d R
C56 C 0.0637(6) 1.6017(6) -0.0334(5) 0.084(3) Uani 1 1 d .
H56A H 0.0371 1.5754 -0.0642 0.127 Uiso 1 1 d R
H56B H 0.0137 1.6372 -0.0079 0.127 Uiso 1 1 d R
H56C H 0.0936 1.6378 -0.0609 0.127 Uiso 1 1 d R
C60 C 0.4526(5) 1.3840(4) 0.1441(4) 0.0393(17) Uani 1 1 d .
C61 C 0.4909(6) 1.3921(5) 0.0792(4) 0.054(2) Uani 1 1 d .
H61A H 0.4648 1.3772 0.0408 0.065 Uiso 1 1 d R
C62 C 0.5652(6) 1.4218(5) 0.0694(4) 0.059(2) Uani 1 1 d .
H62A H 0.5918 1.4247 0.0243 0.071 Uiso 1 1 d R
C63 C 0.6026(5) 1.4456(5) 0.1222(5) 0.055(2) Uani 1 1 d .
C64 C 0.5623(5) 1.4401(5) 0.1859(4) 0.054(2) Uani 1 1 d .
H64A H 0.5868 1.4590 0.2250 0.065 Uiso 1 1 d R
C65 C 0.4869(5) 1.4098(5) 0.1971(4) 0.0443(19) Uani 1 1 d .
H65A H 0.4590 1.4076 0.2436 0.053 Uiso 1 1 d R
C66 C 0.6844(6) 1.4787(6) 0.1121(5) 0.082(3) Uani 1 1 d .
H66A H 0.7089 1.4778 0.0664 0.122 Uiso 1 1 d R
H66B H 0.6703 1.5356 0.1246 0.122 Uiso 1 1 d R
H66C H 0.7383 1.4430 0.1429 0.122 Uiso 1 1 d R
C70 C 0.1865(5) 1.4006(4) 0.2546(3) 0.0364(17) Uani 1 1 d .
F71 F 0.1283(3) 1.2925(3) 0.2357(3) 0.0626(13) Uani 1 1 d .
C71 C 0.1139(5) 1.3752(5) 0.2401(4) 0.0442(19) Uani 1 1 d .
F72 F -0.0444(3) 1.4011(3) 0.2136(3) 0.0848(17) Uani 1 1 d .
C72 C 0.0242(5) 1.4305(5) 0.2278(4) 0.052(2) Uani 1 1 d .
F73 F -0.0823(3) 1.5691(3) 0.2174(3) 0.0783(15) Uani 1 1 d .
C73 C 0.0046(6) 1.5148(5) 0.2286(4) 0.056(2) Uani 1 1 d .
F74 F 0.0589(3) 1.6276(3) 0.2440(2) 0.0668(13) Uani 1 1 d .
C74 C 0.0760(6) 1.5430(5) 0.2431(4) 0.048(2) Uani 1 1 d .
F75 F 0.2302(3) 1.5193(3) 0.2724(2) 0.0574(12) Uani 1 1 d .
C75 C 0.1637(5) 1.4861(5) 0.2575(4) 0.0434(18) Uani 1 1 d .
C80 C 0.1649(5) 1.3273(4) 0.4063(4) 0.0405(18) Uani 1 1 d .
C81 C 0.1097(5) 1.2783(5) 0.4028(4) 0.048(2) Uani 1 1 d .
H81A H 0.1393 1.2179 0.3969 0.058 Uiso 1 1 d R
C82 C 0.0145(5) 1.3120(5) 0.4073(4) 0.056(2) Uani 1 1 d .
H82A H -0.0230 1.2751 0.4038 0.067 Uiso 1 1 d R
C83 C -0.0286(5) 1.3968(5) 0.4157(4) 0.054(2) Uani 1 1 d .
C84 C 0.0256(6) 1.4451(5) 0.4211(4) 0.052(2) Uani 1 1 d .
H84A H -0.0029 1.5042 0.4269 0.062 Uiso 1 1 d R
C85 C 0.1231(6) 1.4112(5) 0.4167(4) 0.052(2) Uani 1 1 d .
H85A H 0.1634 1.4457 0.4222 0.063 Uiso 1 1 d R
C86 C -0.1339(6) 1.4347(6) 0.4189(5) 0.079(3) Uani 1 1 d .
H86A H -0.1510 1.4936 0.4268 0.118 Uiso 1 1 d R
H86B H -0.1617 1.4304 0.3783 0.118 Uiso 1 1 d R
H86C H -0.1579 1.4052 0.4580 0.118 Uiso 1 1 d R
C90 C 0.3213(4) 1.1737(4) 0.4178(4) 0.0374(17) Uani 1 1 d .
C91 C 0.3567(5) 1.1116(5) 0.3754(4) 0.048(2) Uani 1 1 d .
H91A H 0.3631 1.1270 0.3262 0.058 Uiso 1 1 d R
C92 C 0.3862(5) 1.0262(5) 0.4017(4) 0.049(2) Uani 1 1 d .
H92A H 0.4102 0.9828 0.3709 0.058 Uiso 1 1 d R
C93 C 0.3826(5) 1.0022(4) 0.4708(4) 0.0413(18) Uani 1 1 d .
C94 C 0.3468(5) 1.0649(5) 0.5127(4) 0.0472(19) Uani 1 1 d .
H94A H 0.3440 1.0474 0.5625 0.057 Uiso 1 1 d R
C95 C 0.3151(5) 1.1493(5) 0.4867(4) 0.0448(19) Uani 1 1 d .
H95A H 0.2883 1.1913 0.5177 0.054 Uiso 1 1 d R
C96 C 0.4169(6) 0.9103(4) 0.5006(4) 0.055(2) Uani 1 1 d .
H96A H 0.4090 0.9052 0.5512 0.082 Uiso 1 1 d R
H96B H 0.3828 0.8782 0.4835 0.082 Uiso 1 1 d R
H96C H 0.4825 0.8839 0.4923 0.082 Uiso 1 1 d R
C100 C 0.9913(5) 0.8690(4) 0.1127(4) 0.0404(17) Uani 1 1 d .
C101 C 0.9108(5) 0.9207(5) 0.0783(4) 0.051(2) Uani 1 1 d .
H10C H 0.9070 0.9793 0.0619 0.061 Uiso 1 1 d R
C102 C 0.8385(6) 0.8905(5) 0.0668(4) 0.058(2) Uani 1 1 d .
H10D H 0.7835 0.9285 0.0426 0.069 Uiso 1 1 d R
C103 C 0.8447(5) 0.8081(5) 0.0879(4) 0.049(2) Uani 1 1 d .
C104 C 0.9246(6) 0.7566(5) 0.1231(4) 0.054(2) Uani 1 1 d .
H10E H 0.9305 0.6972 0.1401 0.065 Uiso 1 1 d R
C105 C 0.9970(5) 0.7864(5) 0.1351(4) 0.051(2) Uani 1 1 d .
H10F H 1.0547 0.7482 0.1585 0.062 Uiso 1 1 d R
C106 C 0.7669(6) 0.7742(5) 0.0753(4) 0.065(2) Uani 1 1 d .
H10G H 0.7155 0.8174 0.0503 0.098 Uiso 1 1 d R
H10H H 0.7885 0.7269 0.0485 0.098 Uiso 1 1 d R
H10I H 0.7420 0.7546 0.1181 0.098 Uiso 1 1 d R
C110 C 1.1639(5) 0.8744(4) 0.0513(4) 0.0412(18) Uani 1 1 d .
C111 C 1.1503(5) 0.8210(5) 0.0084(4) 0.054(2) Uani 1 1 d .
H11C H 1.1005 0.7956 0.0184 0.065 Uiso 1 1 d R
C112 C 1.2080(6) 0.8016(6) -0.0478(4) 0.060(2) Uani 1 1 d .
H11D H 1.2004 0.7629 -0.0777 0.072 Uiso 1 1 d R
C113 C 1.2777(5) 0.8346(5) -0.0626(4) 0.050(2) Uani 1 1 d .
C114 C 1.2935(5) 0.8847(5) -0.0196(4) 0.057(2) Uani 1 1 d .
H11E H 1.3451 0.9072 -0.0299 0.068 Uiso 1 1 d R
C115 C 1.2377(5) 0.9049(5) 0.0377(4) 0.0480(19) Uani 1 1 d .
H11F H 1.2502 0.9407 0.0703 0.058 Uiso 1 1 d R
C116 C 1.3367(6) 0.8152(6) -0.1277(5) 0.074(3) Uani 1 1 d .
H11G H 1.3150 0.7776 -0.1523 0.112 Uiso 1 1 d R
H11H H 1.3289 0.8666 -0.1584 0.112 Uiso 1 1 d R
H11I H 1.4009 0.7877 -0.1174 0.112 Uiso 1 1 d R
C120 C 1.2862(5) 0.7856(4) 0.1888(3) 0.0373(17) Uani 1 1 d .
F121 F 1.2386(3) 0.6762(3) 0.1565(2) 0.0561(12) Uani 1 1 d .
C121 C 1.3046(5) 0.7143(4) 0.1577(4) 0.0376(17) Uani 1 1 d .
F122 F 1.4009(3) 0.6075(3) 0.0952(3) 0.0724(14) Uani 1 1 d .
C122 C 1.3884(5) 0.6775(5) 0.1255(4) 0.054(2) Uani 1 1 d .
F123 F 1.5372(3) 0.6788(4) 0.0937(3) 0.102(2) Uani 1 1 d .
C123 C 1.4564(6) 0.7136(6) 0.1251(5) 0.065(3) Uani 1 1 d .
F124 F 1.5090(3) 0.8190(4) 0.1572(4) 0.111(2) Uani 1 1 d .
C124 C 1.4427(6) 0.7832(6) 0.1566(5) 0.065(2) Uani 1 1 d .
F125 F 1.3455(3) 0.8904(3) 0.2167(3) 0.0644(13) Uani 1 1 d .
C125 C 1.3570(5) 0.8196(5) 0.1876(4) 0.047(2) Uani 1 1 d .
C130 C 1.3358(5) 0.7330(5) 0.3466(4) 0.0429(18) Uani 1 1 d .
C131 C 1.3752(5) 0.6521(5) 0.3261(4) 0.051(2) Uani 1 1 d .
H13C H 1.3354 0.6194 0.3156 0.061 Uiso 1 1 d R
C132 C 1.4703(6) 0.6159(5) 0.3218(4) 0.061(2) Uani 1 1 d .
H13D H 1.4966 0.5578 0.3090 0.073 Uiso 1 1 d R
C133 C 1.5292(6) 0.6577(6) 0.3366(4) 0.060(2) Uani 1 1 d .
C134 C 1.4922(5) 0.7366(6) 0.3588(4) 0.062(2) Uani 1 1 d .
H13E H 1.5346 0.7645 0.3726 0.074 Uiso 1 1 d R
C135 C 1.3962(5) 0.7744(5) 0.3622(4) 0.051(2) Uani 1 1 d .
H13F H 1.3719 0.8307 0.3765 0.061 Uiso 1 1 d R
C136 C 1.6327(6) 0.6180(7) 0.3294(6) 0.093(3) Uani 1 1 d .
H13G H 1.6490 0.5631 0.3126 0.140 Uiso 1 1 d R
H13H H 1.6586 0.6536 0.2968 0.140 Uiso 1 1 d R
H13I H 1.6644 0.6099 0.3727 0.140 Uiso 1 1 d R
C140 C 1.1837(4) 0.8663(4) 0.3990(3) 0.0356(16) Uani 1 1 d .
C141 C 1.1656(6) 0.9498(5) 0.3717(4) 0.053(2) Uani 1 1 d .
H14C H 1.1702 0.9624 0.3226 0.064 Uiso 1 1 d R
C142 C 1.1393(6) 1.0136(5) 0.4140(4) 0.060(2) Uani 1 1 d .
H14D H 1.1268 1.0721 0.3936 0.072 Uiso 1 1 d R
C143 C 1.1310(5) 0.9968(5) 0.4833(4) 0.0460(19) Uani 1 1 d .
C144 C 1.1525(6) 0.9134(5) 0.5092(4) 0.056(2) Uani 1 1 d .
H14E H 1.1476 0.8985 0.5595 0.067 Uiso 1 1 d R
C145 C 1.1781(6) 0.8479(5) 0.4693(4) 0.055(2) Uani 1 1 d .
H14F H 1.1949 0.7883 0.4909 0.067 Uiso 1 1 d R
C146 C 1.0994(6) 1.0670(5) 0.5272(4) 0.060(2) Uani 1 1 d .
H14G H 1.0978 1.0436 0.5743 0.090 Uiso 1 1 d R
H14H H 1.1415 1.0993 0.5225 0.090 Uiso 1 1 d R
H14I H 1.0381 1.1033 0.5132 0.090 Uiso 1 1 d R

loop_
_atom_site_aniso_label
_atom_site_aniso_U_11
_atom_site_aniso_U_22
_atom_site_aniso_U_33
_atom_site_aniso_U_23
_atom_site_aniso_U_13
_atom_site_aniso_U_12
Pt1 0.03706(17) 0.02986(16) 0.03386(18) -0.00071(13) 0.00358(12) -0.00712(12)
P1 0.0457(11) 0.0334(10) 0.0361(11) -0.0049(9) 0.0057(9) -0.0124(9)
C1 0.053(5) 0.038(4) 0.028(4) -0.008(3) 0.011(3) -0.015(4)
Pt2 0.03677(17) 0.02953(16) 0.03183(17) -0.00477(13) -0.00032(12) -0.00440(12)
P2 0.0410(11) 0.0325(10) 0.0363(11) -0.0012(9) 0.0040(8) -0.0083(8)
C2 0.042(5) 0.036(4) 0.041(5) 0.001(3) 0.003(3) -0.012(4)
P3 0.0437(11) 0.0338(10) 0.0340(11) -0.0042(9) -0.0027(8) -0.0069(9)
C3 0.037(5) 0.047(5) 0.036(4) -0.001(4) 0.004(3) -0.010(4)
P4 0.0406(11) 0.0315(10) 0.0348(11) 0.0008(8) -0.0016(8) -0.0074(8)
C4 0.045(5) 0.049(5) 0.038(5) -0.002(4) 0.003(4) -0.017(4)
C5 0.039(5) 0.035(4) 0.055(5) -0.005(4) 0.001(4) -0.007(4)
C6 0.045(5) 0.041(4) 0.040(5) -0.006(4) -0.001(4) -0.006(4)
C7 0.051(5) 0.033(4) 0.038(5) 0.004(3) 0.000(4) -0.008(4)
C8 0.048(5) 0.032(4) 0.033(4) 0.004(3) 0.001(3) -0.003(4)
C10 0.058(5) 0.049(5) 0.042(5) -0.004(4) -0.001(4) -0.018(4)
C11 0.061(5) 0.049(5) 0.060(6) -0.003(4) 0.000(4) -0.023(4)
C12 0.096(7) 0.061(6) 0.053(6) -0.001(5) -0.021(5) -0.039(6)
C13 0.074(6) 0.065(6) 0.064(6) 0.000(5) -0.023(5) -0.032(5)
C14 0.078(7) 0.062(6) 0.060(6) 0.013(5) -0.018(5) -0.023(5)
C15 0.072(6) 0.058(6) 0.071(7) 0.006(5) -0.024(5) -0.020(5)
C16 0.060(6) 0.059(6) 0.081(7) 0.008(5) -0.013(5) -0.021(5)
C17 0.066(6) 0.057(6) 0.081(7) -0.001(5) -0.027(5) -0.021(5)
C18 0.069(6) 0.048(6) 0.099(8) 0.008(5) -0.004(6) -0.016(5)
C19 0.060(6) 0.052(6) 0.098(8) 0.006(5) -0.014(5) -0.017(5)
C20 0.089(7) 0.051(6) 0.086(8) -0.008(5) 0.010(6) -0.024(5)
C21 0.082(7) 0.051(6) 0.118(9) -0.031(6) 0.010(6) -0.023(5)
C22 0.057(5) 0.041(5) 0.107(8) -0.023(5) 0.012(5) -0.020(4)
C23 0.062(5) 0.034(4) 0.044(5) 0.001(4) 0.004(4) -0.009(4)
C30 0.050(5) 0.034(4) 0.044(5) -0.004(4) 0.002(4) -0.005(4)
C31 0.066(6) 0.039(5) 0.063(6) -0.006(4) 0.007(4) -0.016(4)
C32 0.067(6) 0.045(5) 0.045(5) 0.001(4) 0.004(4) -0.022(4)
C34 0.067(6) 0.050(5) 0.049(5) 0.004(4) 0.008(4) -0.025(4)
C35 0.067(6) 0.058(5) 0.044(5) -0.012(4) 0.009(4) -0.023(4)
C36 0.063(5) 0.046(5) 0.044(5) -0.005(4) 0.007(4) -0.023(4)
C37 0.070(6) 0.058(6) 0.054(6) -0.011(5) 0.004(4) -0.022(5)
C38 0.059(5) 0.051(5) 0.052(5) -0.001(4) -0.001(4) -0.024(4)
C39 0.068(6) 0.048(5) 0.060(6) -0.008(4) 0.006(4) -0.020(4)
C40 0.064(6) 0.045(5) 0.058(6) -0.008(4) -0.001(4) -0.018(4)
C41 0.078(6) 0.041(5) 0.064(6) -0.021(4) -0.011(5) -0.007(4)
C42 0.074(6) 0.049(5) 0.064(6) -0.014(5) -0.005(5) -0.019(5)
C43 0.060(5) 0.038(5) 0.056(5) -0.002(4) -0.003(4) -0.018(4)
C44 0.062(5) 0.037(4) 0.045(5) -0.011(4) 0.008(4) -0.010(4)
C50 0.050(5) 0.042(4) 0.025(4) -0.005(3) 0.004(3) -0.016(4)
C51 0.080(6) 0.040(5) 0.058(6) -0.001(4) -0.004(5) -0.022(5)
C52 0.079(7) 0.076(7) 0.048(6) 0.000(5) -0.012(5) -0.036(6)
C53 0.056(5) 0.072(7) 0.045(5) 0.007(5) 0.003(4) -0.024(5)
C54 0.056(5) 0.053(5) 0.041(5) -0.002(4) -0.002(4) -0.014(4)
C55 0.067(5) 0.047(5) 0.030(4) -0.003(4) -0.001(4) -0.011(4)
C56 0.063(6) 0.100(8) 0.081(7) 0.025(6) -0.027(5) -0.024(6)
C60 0.043(4) 0.034(4) 0.036(4) -0.004(3) 0.009(3) -0.007(3)
C61 0.066(6) 0.058(5) 0.038(5) -0.009(4) 0.017(4) -0.022(4)
C62 0.066(6) 0.059(6) 0.048(5) -0.007(4) 0.027(5) -0.018(5)
C63 0.052(5) 0.047(5) 0.062(6) 0.008(4) 0.010(4) -0.017(4)
C64 0.056(5) 0.056(5) 0.050(5) 0.002(4) 0.001(4) -0.019(4)
C65 0.048(5) 0.050(5) 0.037(5) -0.003(4) 0.010(4) -0.022(4)
C66 0.063(6) 0.092(8) 0.091(8) 0.011(6) 0.018(5) -0.039(6)
C70 0.036(4) 0.036(4) 0.030(4) 0.004(3) -0.001(3) -0.004(3)
F71 0.062(3) 0.047(3) 0.083(4) -0.015(3) -0.011(2) -0.019(2)
C71 0.049(5) 0.033(4) 0.043(5) -0.001(4) 0.002(4) -0.004(4)
F72 0.068(3) 0.084(4) 0.109(5) 0.006(3) -0.034(3) -0.037(3)
C72 0.047(5) 0.055(5) 0.054(5) -0.016(4) -0.005(4) -0.012(4)
F73 0.053(3) 0.064(3) 0.096(4) 0.004(3) -0.010(3) 0.007(3)
C73 0.051(5) 0.052(5) 0.046(5) 0.007(4) -0.001(4) 0.005(4)
F74 0.076(3) 0.029(3) 0.079(4) 0.003(2) -0.002(3) 0.001(2)
C74 0.068(6) 0.033(4) 0.041(5) -0.001(4) 0.007(4) -0.014(4)
F75 0.061(3) 0.036(2) 0.075(3) -0.005(2) 0.000(2) -0.017(2)
C75 0.043(5) 0.038(4) 0.044(5) -0.001(4) 0.001(4) -0.008(4)
C80 0.046(4) 0.034(4) 0.037(4) -0.002(3) 0.008(3) -0.008(4)
C81 0.037(5) 0.048(5) 0.054(5) -0.009(4) 0.001(4) -0.005(4)
C82 0.054(5) 0.055(5) 0.064(6) -0.015(5) 0.001(4) -0.022(4)
C83 0.047(5) 0.057(6) 0.049(5) 0.002(4) -0.001(4) -0.006(4)
C84 0.058(5) 0.030(4) 0.056(5) 0.004(4) 0.011(4) -0.005(4)
C85 0.068(6) 0.040(5) 0.045(5) -0.003(4) 0.017(4) -0.015(4)
C86 0.047(5) 0.080(7) 0.092(8) -0.004(6) -0.004(5) 0.001(5)
C90 0.036(4) 0.033(4) 0.043(5) -0.006(4) 0.009(3) -0.012(3)
C91 0.061(5) 0.049(5) 0.037(5) -0.003(4) 0.007(4) -0.021(4)
C92 0.059(5) 0.034(4) 0.049(5) -0.008(4) 0.005(4) -0.010(4)
C93 0.038(4) 0.037(4) 0.047(5) 0.003(4) -0.001(3) -0.011(3)
C94 0.055(5) 0.045(5) 0.033(4) 0.007(4) -0.002(4) -0.008(4)
C95 0.054(5) 0.035(4) 0.038(5) -0.004(4) 0.008(4) -0.006(4)
C96 0.070(6) 0.034(4) 0.056(5) 0.006(4) -0.001(4) -0.016(4)
C100 0.045(4) 0.034(4) 0.036(4) 0.002(3) 0.004(3) -0.008(3)
C101 0.061(5) 0.037(4) 0.049(5) 0.002(4) -0.006(4) -0.009(4)
C102 0.054(5) 0.052(5) 0.062(6) 0.004(4) -0.017(4) -0.013(4)
C103 0.053(5) 0.057(5) 0.038(5) -0.007(4) -0.004(4) -0.017(4)
C104 0.063(6) 0.048(5) 0.055(5) 0.002(4) -0.010(4) -0.025(4)
C105 0.055(5) 0.043(5) 0.051(5) 0.005(4) -0.005(4) -0.013(4)
C106 0.074(6) 0.063(6) 0.064(6) -0.013(5) -0.019(5) -0.025(5)
C110 0.046(5) 0.037(4) 0.029(4) 0.006(3) -0.004(3) -0.002(3)
C111 0.051(5) 0.061(5) 0.055(5) -0.019(5) 0.011(4) -0.023(4)
C112 0.061(6) 0.071(6) 0.045(5) -0.018(5) 0.000(4) -0.012(5)
C113 0.045(5) 0.057(5) 0.042(5) 0.002(4) 0.007(4) -0.014(4)
C114 0.046(5) 0.054(5) 0.069(6) -0.003(5) 0.013(4) -0.019(4)
C115 0.049(5) 0.052(5) 0.044(5) -0.001(4) 0.001(4) -0.019(4)
C116 0.072(6) 0.089(7) 0.059(6) -0.014(5) 0.021(5) -0.023(5)
C120 0.041(4) 0.034(4) 0.028(4) -0.002(3) 0.001(3) -0.001(3)
F121 0.058(3) 0.045(3) 0.069(3) -0.024(2) 0.006(2) -0.016(2)
C121 0.039(4) 0.037(4) 0.036(4) -0.006(3) -0.003(3) -0.010(3)
F122 0.075(3) 0.062(3) 0.075(4) -0.041(3) 0.011(3) -0.004(3)
C122 0.052(5) 0.047(5) 0.050(5) -0.021(4) 0.005(4) 0.005(4)
F123 0.058(3) 0.112(5) 0.130(5) -0.055(4) 0.047(3) -0.009(3)
C123 0.044(5) 0.065(6) 0.079(7) -0.027(5) 0.022(5) -0.006(5)
F124 0.051(3) 0.103(5) 0.202(7) -0.067(5) 0.044(4) -0.043(3)
C124 0.054(6) 0.069(6) 0.078(7) -0.019(5) 0.018(5) -0.024(5)
F125 0.050(3) 0.053(3) 0.099(4) -0.033(3) 0.011(2) -0.021(2)
C125 0.051(5) 0.038(4) 0.056(5) -0.015(4) 0.006(4) -0.016(4)
C130 0.046(5) 0.039(4) 0.038(4) -0.004(4) -0.003(3) -0.004(4)
C131 0.058(5) 0.040(5) 0.047(5) 0.001(4) -0.008(4) -0.007(4)
C132 0.053(6) 0.038(5) 0.070(6) -0.002(4) 0.000(4) 0.012(4)
C133 0.056(6) 0.065(6) 0.052(6) -0.002(5) -0.003(4) -0.009(5)
C134 0.038(5) 0.086(7) 0.056(6) -0.018(5) -0.008(4) -0.010(5)
C135 0.051(5) 0.052(5) 0.050(5) -0.011(4) -0.001(4) -0.016(4)
C136 0.043(6) 0.102(8) 0.114(9) -0.010(7) 0.007(5) 0.003(5)
C140 0.036(4) 0.035(4) 0.030(4) -0.007(3) -0.004(3) -0.003(3)
C141 0.085(6) 0.040(5) 0.037(5) -0.013(4) 0.009(4) -0.021(4)
C142 0.091(7) 0.041(5) 0.049(6) -0.009(4) 0.000(5) -0.024(5)
C143 0.045(5) 0.054(5) 0.034(5) -0.014(4) -0.003(3) -0.004(4)
C144 0.078(6) 0.055(6) 0.030(5) -0.003(4) -0.003(4) -0.018(5)
C145 0.073(6) 0.051(5) 0.032(5) -0.004(4) -0.003(4) -0.006(4)
C146 0.067(6) 0.061(6) 0.051(5) -0.022(4) 0.005(4) -0.012(4)

loop_
_atom_type_symbol
_atom_type_description
_atom_type_scat_dispersion_real
_atom_type_scat_dispersion_imag
_atom_type_scat_source
C C 0.0033 0.0016 'International Tables Vol C Tables 4.2.6.8 and 6.1.1.4'
H H 0.0000 0.0000 'International Tables Vol C Tables 4.2.6.8 and 6.1.1.4'
F F 0.0171 0.0103 'International Tables Vol C Tables 4.2.6.8 and 6.1.1.4'
P P 0.1023 0.0942 'International Tables Vol C Tables 4.2.6.8 and 6.1.1.4'
Pt Pt -1.7033 8.3905 'International Tables Vol C Tables 4.2.6.8 and 6.1.1.4'

loop_
_geom_angle_atom_site_label_1
_geom_angle_atom_site_label_2
_geom_angle_atom_site_label_3
_geom_angle
C1 Pt1 C70 178.9(3)
C1 Pt1 P2 88.7(2)
C70 Pt1 P2 92.16(19)
C1 Pt1 P1 88.3(2)
C70 Pt1 P1 90.94(19)
P2 Pt1 P1 176.08(7)
C60 P1 C50 102.7(3)
C60 P1 C44 105.4(3)
C50 P1 C44 105.8(3)
C60 P1 Pt1 114.0(2)
C50 P1 Pt1 118.2(2)
C44 P1 Pt1 109.7(3)
C2 C1 Pt1 178.8(6)
C8 Pt2 C120 175.2(3)
C8 Pt2 P4 83.0(2)
C120 Pt2 P4 92.64(19)
C8 Pt2 P3 92.4(2)
C120 Pt2 P3 92.06(19)
P4 Pt2 P3 175.19(7)
C80 P2 C90 104.3(3)
C80 P2 C10 109.0(3)
C90 P2 C10 101.7(3)
C80 P2 Pt1 113.1(2)
C90 P2 Pt1 116.3(2)
C10 P2 Pt1 111.6(3)
C1 C2 C3 176.4(8)
C130 P3 C140 106.3(3)
C130 P3 C30 104.3(3)
C140 P3 C30 106.8(3)
C130 P3 Pt2 114.5(2)
C140 P3 Pt2 111.9(2)
C30 P3 Pt2 112.4(3)
C4 C3 C2 176.0(8)
C100 P4 C23 108.2(3)
C100 P4 C110 104.0(3)
C23 P4 C110 105.3(3)
C100 P4 Pt2 111.2(2)
C23 P4 Pt2 110.7(3)
C110 P4 Pt2 116.9(2)
C3 C4 C5 175.3(8)
C6 C5 C4 176.0(8)
C5 C6 C7 177.9(8)
C8 C7 C6 178.2(8)
C7 C8 Pt2 171.5(6)
C11 C10 P2 117.0(6)
C10 C11 C12 112.6(7)
C13 C12 C11 114.2(7)
C14 C13 C12 115.8(8)
C13 C14 C15 115.2(7)
C16 C15 C14 113.7(7)
C17 C16 C15 116.3(8)
C18 C17 C16 114.3(8)
C17 C18 C19 117.0(8)
C20 C19 C18 112.6(8)
C21 C20 C19 116.8(9)
C22 C21 C20 116.0(8)
C21 C22 C23 114.7(8)
C22 C23 P4 112.9(6)
C31 C30 P3 112.7(5)
C30 C31 C32 114.7(6)
C34 C32 C31 110.7(6)
C32 C34 C35 115.1(6)
C36 C35 C34 113.9(6)
C37 C36 C35 112.9(6)
C36 C37 C38 114.8(7)
C37 C38 C39 113.0(7)
C40 C39 C38 115.0(7)
C41 C40 C39 112.9(7)
C40 C41 C42 114.2(7)
C43 C42 C41 115.4(7)
C42 C43 C44 112.7(6)
C43 C44 P1 114.1(5)
C51 C50 C55 118.3(7)
C51 C50 P1 123.7(6)
C55 C50 P1 118.1(6)
C50 C51 C52 120.2(8)
C53 C52 C51 122.0(8)
C52 C53 C54 117.2(8)
C52 C53 C56 122.9(9)
C54 C53 C56 119.8(9)
C53 C54 C55 121.4(8)
C54 C55 C50 120.9(8)
C65 C60 C61 118.9(7)
C65 C60 P1 120.1(5)
C61 C60 P1 121.0(6)
C62 C61 C60 120.4(8)
C63 C62 C61 121.5(7)
C62 C63 C64 117.7(7)
C62 C63 C66 122.1(8)
C64 C63 C66 120.2(8)
C63 C64 C65 121.7(8)
C60 C65 C64 119.6(7)
C71 C70 C75 114.5(6)
C71 C70 Pt1 123.4(5)
C75 C70 Pt1 122.0(5)
F71 C71 C70 119.6(6)
F71 C71 C72 117.0(7)
C70 C71 C72 123.4(7)
F72 C72 C73 118.9(7)
F72 C72 C71 120.3(7)
C73 C72 C71 120.8(8)
F73 C73 C72 121.4(8)
F73 C73 C74 120.9(8)
C72 C73 C74 117.7(7)
F74 C74 C73 119.3(7)
F74 C74 C75 120.5(7)
C73 C74 C75 120.2(7)
F75 C75 C70 120.1(6)
F75 C75 C74 116.4(7)
C70 C75 C74 123.4(7)
C81 C80 C85 118.5(7)
C81 C80 P2 119.6(5)
C85 C80 P2 121.4(6)
C80 C81 C82 120.8(7)
C81 C82 C83 121.2(8)
C84 C83 C82 118.3(8)
C84 C83 C86 120.4(8)
C82 C83 C86 121.3(8)
C83 C84 C85 120.9(7)
C80 C85 C84 120.2(8)
C95 C90 C91 118.3(7)
C95 C90 P2 119.6(5)
C91 C90 P2 122.1(6)
C90 C91 C92 121.0(7)
C93 C92 C91 120.5(7)
C92 C93 C94 118.0(7)
C92 C93 C96 121.4(7)
C94 C93 C96 120.6(7)
C95 C94 C93 121.7(7)
C90 C95 C94 120.5(7)
C105 C100 C101 117.5(7)
C105 C100 P4 117.9(6)
C101 C100 P4 124.5(6)
C102 C101 C100 121.4(7)
C103 C102 C101 121.2(8)
C102 C103 C104 117.5(7)
C102 C103 C106 121.7(7)
C104 C103 C106 120.7(8)
C103 C104 C105 121.7(8)
C100 C105 C104 120.7(8)
C111 C110 C115 118.1(7)
C111 C110 P4 121.7(6)
C115 C110 P4 120.1(6)
C110 C111 C112 119.9(7)
C113 C112 C111 121.8(8)
C114 C113 C112 118.7(7)
C114 C113 C116 121.2(7)
C112 C113 C116 120.0(8)
C113 C114 C115 121.2(7)
C110 C115 C114 120.2(7)
C121 C120 C125 115.8(6)
C121 C120 Pt2 122.0(5)
C125 C120 Pt2 122.2(5)
F121 C121 C120 119.8(6)
F121 C121 C122 116.8(6)
C120 C121 C122 123.4(7)
F122 C122 C123 121.3(7)
F122 C122 C121 119.9(7)
C123 C122 C121 118.9(7)
F123 C123 C124 120.7(8)
F123 C123 C122 119.2(8)
C124 C123 C122 120.2(7)
F124 C124 C123 120.9(7)
F124 C124 C125 119.5(8)
C123 C124 C125 119.6(8)
F125 C125 C120 120.3(6)
F125 C125 C124 117.5(7)
C120 C125 C124 122.2(7)
C135 C130 C131 117.3(7)
C135 C130 P3 121.8(6)
C131 C130 P3 120.4(6)
C132 C131 C130 120.9(8)
C133 C132 C131 121.3(8)
C132 C133 C134 119.0(8)
C132 C133 C136 120.4(8)
C134 C133 C136 120.7(9)
C133 C134 C135 120.1(8)
C130 C135 C134 121.3(8)
C141 C140 C145 118.3(6)
C141 C140 P3 118.7(5)
C145 C140 P3 123.0(6)
C140 C141 C142 120.6(7)
C143 C142 C141 121.9(8)
C142 C143 C144 116.4(7)
C142 C143 C146 120.8(7)
C144 C143 C146 122.9(7)
C143 C144 C145 123.8(7)
C144 C145 C140 119.1(8)

loop_
_geom_bond_atom_site_label_1
_geom_bond_atom_site_label_2
_geom_bond_distance
Pt1 C1 1.991(8)
Pt1 C70 2.050(7)
Pt1 P2 2.2959(19)
Pt1 P1 2.3034(19)
P1 C60 1.805(7)
P1 C50 1.812(7)
P1 C44 1.836(7)
C1 C2 1.211(9)
Pt2 C8 1.987(7)
Pt2 C120 2.080(6)
Pt2 P4 2.2918(19)
Pt2 P3 2.2984(19)
P2 C80 1.815(7)
P2 C90 1.826(7)
P2 C10 1.844(8)
C2 C3 1.345(10)
P3 C130 1.814(7)
P3 C140 1.817(7)
P3 C30 1.828(7)
C3 C4 1.201(9)
P4 C100 1.805(7)
P4 C23 1.827(7)
P4 C110 1.829(7)
C4 C5 1.363(10)
C5 C6 1.198(9)
C6 C7 1.372(10)
C7 C8 1.222(9)
C10 C11 1.502(10)
C11 C12 1.521(11)
C12 C13 1.507(11)
C13 C14 1.505(11)
C14 C15 1.522(11)
C15 C16 1.510(12)
C16 C17 1.502(11)
C17 C18 1.485(12)
C18 C19 1.537(11)
C19 C20 1.526(12)
C20 C21 1.506(12)
C21 C22 1.485(11)
C22 C23 1.521(11)
C30 C31 1.516(10)
C31 C32 1.526(10)
C32 C34 1.530(10)
C34 C35 1.531(11)
C35 C36 1.509(10)
C36 C37 1.499(11)
C37 C38 1.509(11)
C38 C39 1.532(11)
C39 C40 1.509(10)
C40 C41 1.509(11)
C41 C42 1.515(11)
C42 C43 1.514(10)
C43 C44 1.525(10)
C50 C51 1.370(10)
C50 C55 1.380(10)
C51 C52 1.385(11)
C52 C53 1.373(12)
C53 C54 1.373(11)
C53 C56 1.517(12)
C54 C55 1.379(10)
C60 C65 1.364(10)
C60 C61 1.388(10)
C61 C62 1.375(11)
C62 C63 1.366(11)
C63 C64 1.374(11)
C63 C66 1.518(11)
C64 C65 1.397(10)
C70 C71 1.358(10)
C70 C75 1.375(9)
F71 C71 1.350(8)
C71 C72 1.388(10)
F72 C72 1.344(9)
C72 C73 1.352(11)
F73 C73 1.345(9)
C73 C74 1.372(11)
F74 C74 1.364(8)
C74 C75 1.379(10)
F75 C75 1.362(8)
C80 C81 1.365(10)
C80 C85 1.385(10)
C81 C82 1.375(10)
C82 C83 1.391(11)
C83 C84 1.348(11)
C83 C86 1.519(11)
C84 C85 1.407(10)
C90 C95 1.372(9)
C90 C91 1.377(9)
C91 C92 1.393(10)
C92 C93 1.370(10)
C93 C94 1.379(10)
C93 C96 1.506(10)
C94 C95 1.377(10)
C100 C105 1.379(10)
C100 C101 1.392(10)
C101 C102 1.389(11)
C102 C103 1.370(11)
C103 C104 1.390(11)
C103 C106 1.513(10)
C104 C105 1.389(10)
C110 C111 1.376(10)
C110 C115 1.382(10)
C111 C112 1.387(10)
C112 C113 1.353(11)
C113 C114 1.347(11)
C113 C116 1.539(10)
C114 C115 1.392(10)
C120 C121 1.360(9)
C120 C125 1.371(10)
F121 C121 1.358(8)
C121 C122 1.387(9)
F122 C122 1.343(8)
C122 C123 1.360(11)
F123 C123 1.340(8)
C123 C124 1.346(11)
F124 C124 1.335(9)
C124 C125 1.397(10)
F125 C125 1.346(8)
C130 C135 1.386(10)
C130 C131 1.401(10)
C131 C132 1.376(10)
C132 C133 1.367(12)
C133 C134 1.382(12)
C133 C136 1.504(11)
C134 C135 1.392(10)
C140 C141 1.378(10)
C140 C145 1.384(10)
C141 C142 1.389(10)
C142 C143 1.365(10)
C143 C144 1.366(10)
C143 C146 1.495(10)
C144 C145 1.378(10)

loop_
_geom_torsion_atom_site_label_1
_geom_torsion_atom_site_label_2
_geom_torsion_atom_site_label_3
_geom_torsion_atom_site_label_4
_geom_torsion
C1 Pt1 P1 C60 -58.2(3)
C70 Pt1 P1 C60 121.0(3)
P2 Pt1 P1 C60 -96.7(10)
C1 Pt1 P1 C50 -179.0(3)
C70 Pt1 P1 C50 0.2(3)
P2 Pt1 P1 C50 142.5(10)
C1 Pt1 P1 C44 59.7(3)
C70 Pt1 P1 C44 -121.1(3)
P2 Pt1 P1 C44 21.2(11)
C70 Pt1 C1 C2 -86(37)
P2 Pt1 C1 C2 135(33)
P1 Pt1 C1 C2 -43(33)
C1 Pt1 P2 C80 -171.1(3)
C70 Pt1 P2 C80 9.7(3)
P1 Pt1 P2 C80 -132.5(10)
C1 Pt1 P2 C90 -50.3(3)
C70 Pt1 P2 C90 130.4(3)
P1 Pt1 P2 C90 -11.8(11)
C1 Pt1 P2 C10 65.7(3)
C70 Pt1 P2 C10 -113.6(3)
P1 Pt1 P2 C10 104.2(10)
Pt1 C1 C2 C3 11(42)
C8 Pt2 P3 C130 -170.4(3)
C120 Pt2 P3 C130 7.8(3)
P4 Pt2 P3 C130 175.0(8)
C8 Pt2 P3 C140 -49.3(3)
C120 Pt2 P3 C140 128.9(3)
P4 Pt2 P3 C140 -63.9(8)
C8 Pt2 P3 C30 70.8(3)
C120 Pt2 P3 C30 -111.0(3)
P4 Pt2 P3 C30 56.2(8)
C1 C2 C3 C4 23(21)
C8 Pt2 P4 C100 -58.8(3)
C120 Pt2 P4 C100 123.1(3)
P3 Pt2 P4 C100 -44.1(9)
C8 Pt2 P4 C23 61.4(3)
C120 Pt2 P4 C23 -116.7(3)
P3 Pt2 P4 C23 76.1(8)
C8 Pt2 P4 C110 -178.0(4)
C120 Pt2 P4 C110 3.9(3)
P3 Pt2 P4 C110 -163.3(8)
C2 C3 C4 C5 3(20)
C3 C4 C5 C6 30(19)
C4 C5 C6 C7 -41(30)
C5 C6 C7 C8 19(44)
C6 C7 C8 Pt2 2(31)
C120 Pt2 C8 C7 11(7)
P4 Pt2 C8 C7 -12(4)
P3 Pt2 C8 C7 169(4)
C80 P2 C10 C11 -88.1(6)
C90 P2 C10 C11 162.1(6)
Pt1 P2 C10 C11 37.4(6)
P2 C10 C11 C12 -170.2(6)
C10 C11 C12 C13 64.3(10)
C11 C12 C13 C14 62.1(10)
C12 C13 C14 C15 179.5(7)
C13 C14 C15 C16 179.5(8)
C14 C15 C16 C17 -177.0(8)
C15 C16 C17 C18 178.2(8)
C16 C17 C18 C19 176.2(8)
C17 C18 C19 C20 -176.4(8)
C18 C19 C20 C21 179.0(8)
C19 C20 C21 C22 62.0(12)
C20 C21 C22 C23 55.3(12)
C21 C22 C23 P4 171.6(6)
C100 P4 C23 C22 155.7(6)
C110 P4 C23 C22 -93.6(6)
Pt2 P4 C23 C22 33.6(6)
C130 P3 C30 C31 175.5(6)
C140 P3 C30 C31 63.2(6)
Pt2 P3 C30 C31 -59.9(6)
P3 C30 C31 C32 169.4(6)
C30 C31 C32 C34 -176.1(7)
C31 C32 C34 C35 68.3(9)
C32 C34 C35 C36 -164.4(7)
C34 C35 C36 C37 176.2(7)
C35 C36 C37 C38 -175.8(7)
C36 C37 C38 C39 172.3(7)
C37 C38 C39 C40 175.2(7)
C38 C39 C40 C41 -172.1(7)
C39 C40 C41 C42 174.8(7)
C40 C41 C42 C43 62.1(10)
C41 C42 C43 C44 54.9(10)
C42 C43 C44 P1 175.2(6)
C60 P1 C44 C43 165.0(6)
C50 P1 C44 C43 -86.7(6)
Pt1 P1 C44 C43 41.9(6)
C60 P1 C50 C51 128.2(7)
C44 P1 C50 C51 17.9(7)
Pt1 P1 C50 C51 -105.4(6)
C60 P1 C50 C55 -51.5(6)
C44 P1 C50 C55 -161.8(6)
Pt1 P1 C50 C55 74.9(6)
C55 C50 C51 C52 0.6(12)
P1 C50 C51 C52 -179.1(6)
C50 C51 C52 C53 -1.1(13)
C51 C52 C53 C54 0.4(13)
C51 C52 C53 C56 177.4(8)
C52 C53 C54 C55 0.8(12)
C56 C53 C54 C55 -176.2(8)
C53 C54 C55 C50 -1.4(12)
C51 C50 C55 C54 0.6(11)
P1 C50 C55 C54 -179.7(6)
C50 P1 C60 C65 119.9(6)
C44 P1 C60 C65 -129.5(6)
Pt1 P1 C60 C65 -9.2(7)
C50 P1 C60 C61 -58.6(7)
C44 P1 C60 C61 52.0(7)
Pt1 P1 C60 C61 172.3(5)
C65 C60 C61 C62 3.1(12)
P1 C60 C61 C62 -178.4(6)
C60 C61 C62 C63 -1.2(13)
C61 C62 C63 C64 -1.0(13)
C61 C62 C63 C66 -179.8(8)
C62 C63 C64 C65 1.2(13)
C66 C63 C64 C65 -180.0(8)
C61 C60 C65 C64 -2.9(11)
P1 C60 C65 C64 178.6(6)
C63 C64 C65 C60 0.8(12)
C1 Pt1 C70 C71 137(14)
P2 Pt1 C70 C71 -84.3(6)
P1 Pt1 C70 C71 93.3(6)
C1 Pt1 C70 C75 -44(15)
P2 Pt1 C70 C75 94.8(6)
P1 Pt1 C70 C75 -87.6(6)
C75 C70 C71 F71 179.7(6)
Pt1 C70 C71 F71 -1.1(10)
C75 C70 C71 C72 1.3(11)
Pt1 C70 C71 C72 -179.6(6)
F71 C71 C72 F72 1.4(11)
C70 C71 C72 F72 179.9(7)
F71 C71 C72 C73 -177.6(7)
C70 C71 C72 C73 0.9(12)
F72 C72 C73 F73 1.7(12)
C71 C72 C73 F73 -179.3(7)
F72 C72 C73 C74 -179.9(7)
C71 C72 C73 C74 -1.0(12)
F73 C73 C74 F74 -2.1(11)
C72 C73 C74 F74 179.6(7)
F73 C73 C74 C75 177.1(7)
C72 C73 C74 C75 -1.3(12)
C71 C70 C75 F75 179.2(6)
Pt1 C70 C75 F75 0.0(9)
C71 C70 C75 C74 -3.6(11)
Pt1 C70 C75 C74 177.2(6)
F74 C74 C75 F75 0.2(10)
C73 C74 C75 F75 -178.9(7)
F74 C74 C75 C70 -177.1(7)
C73 C74 C75 C70 3.7(12)
C90 P2 C80 C81 -35.8(7)
C10 P2 C80 C81 -143.8(6)
Pt1 P2 C80 C81 91.5(6)
C90 P2 C80 C85 152.9(6)
C10 P2 C80 C85 44.9(7)
Pt1 P2 C80 C85 -79.8(6)
C85 C80 C81 C82 2.0(12)
P2 C80 C81 C82 -169.6(6)
C80 C81 C82 C83 -0.1(12)
C81 C82 C83 C84 -1.7(13)
C81 C82 C83 C86 178.4(8)
C82 C83 C84 C85 1.5(12)
C86 C83 C84 C85 -178.7(7)
C81 C80 C85 C84 -2.2(11)
P2 C80 C85 C84 169.2(6)
C83 C84 C85 C80 0.4(12)
C80 P2 C90 C95 -62.5(6)
C10 P2 C90 C95 50.8(6)
Pt1 P2 C90 C95 172.2(5)
C80 P2 C90 C91 120.2(6)
C10 P2 C90 C91 -126.5(6)
Pt1 P2 C90 C91 -5.1(7)
C95 C90 C91 C92 -0.6(11)
P2 C90 C91 C92 176.7(6)
C90 C91 C92 C93 -1.5(12)
C91 C92 C93 C94 1.7(11)
C91 C92 C93 C96 -178.0(7)
C92 C93 C94 C95 0.2(11)
C96 C93 C94 C95 179.9(7)
C91 C90 C95 C94 2.4(11)
P2 C90 C95 C94 -175.0(6)
C93 C94 C95 C90 -2.3(12)
C23 P4 C100 C105 -160.9(6)
C110 P4 C100 C105 87.5(6)
Pt2 P4 C100 C105 -39.2(6)
C23 P4 C100 C101 21.9(7)
C110 P4 C100 C101 -89.7(7)
Pt2 P4 C100 C101 143.7(6)
C105 C100 C101 C102 0.0(11)
P4 C100 C101 C102 177.2(6)
C100 C101 C102 C103 -1.2(13)
C101 C102 C103 C104 2.0(12)
C101 C102 C103 C106 -179.6(8)
C102 C103 C104 C105 -1.7(12)
C106 C103 C104 C105 179.9(7)
C101 C100 C105 C104 0.3(11)
P4 C100 C105 C104 -177.1(6)
C103 C104 C105 C100 0.6(12)
C100 P4 C110 C111 -15.4(7)
C23 P4 C110 C111 -129.1(7)
Pt2 P4 C110 C111 107.5(6)
C100 P4 C110 C115 167.4(6)
C23 P4 C110 C115 53.8(7)
Pt2 P4 C110 C115 -69.6(6)
C115 C110 C111 C112 -2.1(12)
P4 C110 C111 C112 -179.3(6)
C110 C111 C112 C113 -0.8(13)
C111 C112 C113 C114 2.9(13)
C111 C112 C113 C116 -176.7(8)
C112 C113 C114 C115 -2.2(13)
C116 C113 C114 C115 177.4(8)
C111 C110 C115 C114 2.7(11)
P4 C110 C115 C114 -180.0(6)
C113 C114 C115 C110 -0.6(13)
C8 Pt2 C120 C121 -100(3)
P4 Pt2 C120 C121 -77.0(6)
P3 Pt2 C120 C121 102.0(6)
C8 Pt2 C120 C125 77(4)
P4 Pt2 C120 C125 100.4(6)
P3 Pt2 C120 C125 -80.7(6)
C125 C120 C121 F121 179.9(7)
Pt2 C120 C121 F121 -2.6(9)
C125 C120 C121 C122 -0.8(11)
Pt2 C120 C121 C122 176.7(6)
F121 C121 C122 F122 0.1(11)
C120 C121 C122 F122 -179.2(7)
F121 C121 C122 C123 179.7(8)
C120 C121 C122 C123 0.4(13)
F122 C122 C123 F123 0.2(14)
C121 C122 C123 F123 -179.4(8)
F122 C122 C123 C124 -179.2(8)
C121 C122 C123 C124 1.2(14)
F123 C123 C124 F124 0.0(15)
C122 C123 C124 F124 179.4(9)
F123 C123 C124 C125 178.5(9)
C122 C123 C124 C125 -2.1(15)
C121 C120 C125 F125 179.7(7)
Pt2 C120 C125 F125 2.2(10)
C121 C120 C125 C124 -0.2(12)
Pt2 C120 C125 C124 -177.7(7)
F124 C124 C125 F125 0.3(13)
C123 C124 C125 F125 -178.2(8)
F124 C124 C125 C120 -179.8(8)
C123 C124 C125 C120 1.7(14)
C140 P3 C130 C135 -29.2(7)
C30 P3 C130 C135 -141.8(6)
Pt2 P3 C130 C135 94.9(6)
C140 P3 C130 C131 159.5(6)
C30 P3 C130 C131 46.9(7)
Pt2 P3 C130 C131 -76.3(6)
C135 C130 C131 C132 -0.1(11)
P3 C130 C131 C132 171.5(6)
C130 C131 C132 C133 -0.6(13)
C131 C132 C133 C134 2.5(13)
C131 C132 C133 C136 -178.1(8)
C132 C133 C134 C135 -3.5(13)
C136 C133 C134 C135 177.0(8)
C131 C130 C135 C134 -1.0(11)
P3 C130 C135 C134 -172.5(6)
C133 C134 C135 C130 2.9(13)
C130 P3 C140 C141 104.0(6)
C30 P3 C140 C141 -145.1(6)
Pt2 P3 C140 C141 -21.7(7)
C130 P3 C140 C145 -77.6(7)
C30 P3 C140 C145 33.3(7)
Pt2 P3 C140 C145 156.7(6)
C145 C140 C141 C142 -2.1(12)
P3 C140 C141 C142 176.4(6)
C140 C141 C142 C143 0.4(13)
C141 C142 C143 C144 1.7(12)
C141 C142 C143 C146 -177.8(8)
C142 C143 C144 C145 -2.2(12)
C146 C143 C144 C145 177.3(8)
C143 C144 C145 C140 0.6(13)
C141 C140 C145 C144 1.6(11)
P3 C140 C145 C144 -176.8(6)
